data_7007094
loop_
_publ_author_name
'Ainscough, Eric W.'
'Brodie, Andrew M.'
'Chaplin, Adrian B.'
'O'Connor, Joy M'
'Otter, Carl A.'

_publ_section_title
;
 Gold(I) and platinum(II) complexes with a new diphosphine ligand based
 on the cyclotriphosphazene platform.
;
_journal_issue 10
_journal_name_full 'Dalton transactions (Cambridge, England : 2003)'
_journal_page_first 1264
_journal_page_last 1266
_journal_paper_doi 10.1039/b517309b
_journal_year 2006
_chemical_formula_sum 'C62.7 H46.7 Au2 Cl10.1 N3 O6 P5'
_chemical_formula_weight 1845.06
_chemical_name_systematic
;
?
;
_space_group_IT_number 2
_symmetry_cell_setting triclinic
_symmetry_space_group_name_Hall '-P 1'
_symmetry_space_group_name_H-M 'P -1'
_atom_sites_solution_hydrogens geom
_atom_sites_solution_primary direct
_atom_sites_solution_secondary difmap
_audit_creation_method SHELXL-97
_cell_angle_alpha 93.237(1)
_cell_angle_beta 104.527(1)
_cell_angle_gamma 100.185(1)
_cell_formula_units_Z 2
_cell_length_a 13.8387(2)
_cell_length_b 14.0919(1)
_cell_length_c 18.3886(1)
_cell_measurement_temperature 83(2)
_cell_volume 3397.49(6)
_computing_structure_refinement 'SHELXL-97 (Sheldrick, 1997)'
_computing_structure_solution 'SHELXS-97 (Sheldrick, 1990)'
_diffrn_ambient_temperature 356(2)
_diffrn_measured_fraction_theta_full 0.980
_diffrn_measured_fraction_theta_max 0.980
_diffrn_measurement_device_type 'Brucker P4'
_diffrn_measurement_method 'Area detector /w scans'
_diffrn_radiation_monochromator graphite
_diffrn_radiation_source 'fine-focus sealed tube'
_diffrn_radiation_type MoK\a
_diffrn_radiation_wavelength 0.71073
_diffrn_reflns_av_R_equivalents 0.0627
_diffrn_reflns_av_sigmaI/netI 0.0831
_diffrn_reflns_limit_h_max 16
_diffrn_reflns_limit_h_min -16
_diffrn_reflns_limit_k_max 17
_diffrn_reflns_limit_k_min -17
_diffrn_reflns_limit_l_max 22
_diffrn_reflns_limit_l_min -22
_diffrn_reflns_number 30919
_diffrn_reflns_theta_full 25.86
_diffrn_reflns_theta_max 25.86
_diffrn_reflns_theta_min 1.15
_exptl_absorpt_coefficient_mu 4.880
_exptl_absorpt_correction_T_max 0.4088
_exptl_absorpt_correction_T_min 0.2358
_exptl_absorpt_correction_type multi-scan
_exptl_absorpt_process_details 'Blessing, Acta Cryst., 1995, A51, 33-38'
_exptl_crystal_colour colourless
_exptl_crystal_density_diffrn 1.803
_exptl_crystal_density_method 'not measured'
_exptl_crystal_description block
_exptl_crystal_F_000 1485
_exptl_crystal_size_max 0.28
_exptl_crystal_size_mid 0.28
_exptl_crystal_size_min 0.24
_refine_diff_density_max 3.690
_refine_diff_density_min -3.577
_refine_diff_density_rms 0.195
_refine_ls_extinction_method none
_refine_ls_goodness_of_fit_ref 0.950
_refine_ls_hydrogen_treatment constr
_refine_ls_matrix_type full
_refine_ls_number_parameters 703
_refine_ls_number_reflns 12898
_refine_ls_number_restraints 0
_refine_ls_restrained_S_all 0.950
_refine_ls_R_factor_all 0.0667
_refine_ls_R_factor_gt 0.0498
_refine_ls_shift/su_max 0.001
_refine_ls_shift/su_mean 0.000
_refine_ls_structure_factor_coef Fsqd
_refine_ls_weighting_details 'calc w=1/[\s^2^(Fo^2^)+(0.0715P)^2^+0.0000P] where P=(Fo^2^+2Fc^2^)/3'
_refine_ls_weighting_scheme calc
_refine_ls_wR_factor_gt 0.1213
_refine_ls_wR_factor_ref 0.1295
_reflns_number_gt 9596
_reflns_number_total 12898
_reflns_threshold_expression >2sigma(I)
_cod_data_source_file b517309b.txt
_cod_data_source_block cao376
_cod_original_sg_symbol_H-M P-1
_cod_database_code 7007094

loop_
_symmetry_equiv_pos_as_xyz
'x, y, z'
'-x, -y, -z'

loop_
_atom_site_label
_atom_site_type_symbol
_atom_site_fract_x
_atom_site_fract_y
_atom_site_fract_z
_atom_site_U_iso_or_equiv
_atom_site_adp_type
_atom_site_occupancy
_atom_site_symmetry_multiplicity
_atom_site_calc_flag
_atom_site_refinement_flags
_atom_site_disorder_assembly
_atom_site_disorder_group
Au1 Au 0.62966(2) 0.70085(2) 0.849120(14) 0.02719(9) Uani 1 1 d . . .
Au2 Au 0.33405(2) 0.834691(19) 0.464693(13) 0.02522(9) Uani 1 1 d . . .
Cl1 Cl 0.72930(15) 0.85189(14) 0.88402(12) 0.0436(5) Uani 1 1 d . . .
Cl2 Cl 0.35992(15) 0.70518(13) 0.39627(10) 0.0345(4) Uani 1 1 d . . .
P1 P 0.33349(13) 0.75493(12) 0.70863(9) 0.0204(4) Uani 1 1 d . . .
P2 P 0.26637(13) 0.78859(13) 0.83338(9) 0.0208(4) Uani 1 1 d . . .
P3 P 0.14271(13) 0.66569(13) 0.71041(9) 0.0222(4) Uani 1 1 d . . .
P4 P 0.52594(14) 0.55765(13) 0.80896(9) 0.0244(4) Uani 1 1 d . . .
P5 P 0.31292(14) 0.95703(13) 0.53716(10) 0.0252(4) Uani 1 1 d . . .
N1 N 0.3481(4) 0.8140(4) 0.7870(3) 0.0216(12) Uani 1 1 d . . .
N2 N 0.1683(4) 0.7087(4) 0.7959(3) 0.0228(12) Uani 1 1 d . . .
N3 N 0.2268(4) 0.6907(4) 0.6668(3) 0.0232(12) Uani 1 1 d . . .
O1 O 0.4203(3) 0.6910(3) 0.7228(2) 0.0232(10) Uani 1 1 d . . .
O2 O 0.3646(3) 0.8252(3) 0.6507(2) 0.0236(10) Uani 1 1 d . . .
O3 O 0.3150(4) 0.7550(3) 0.9125(2) 0.0229(10) Uani 1 1 d . . .
O4 O 0.2385(3) 0.8889(3) 0.8558(2) 0.0228(10) Uani 1 1 d . . .
O5 O 0.1089(3) 0.5525(3) 0.7106(2) 0.0243(10) Uani 1 1 d . . .
O6 O 0.0438(3) 0.6954(3) 0.6604(2) 0.0227(10) Uani 1 1 d . . .
C1 C 0.4269(5) 0.6148(5) 0.6739(3) 0.0216(14) Uani 1 1 d . . .
C2 C 0.3895(5) 0.6109(5) 0.5950(4) 0.0274(16) Uani 1 1 d . . .
H2 H 0.3572 0.6589 0.5732 0.033 Uiso 1 1 calc R . .
C3 C 0.4019(6) 0.5343(6) 0.5509(4) 0.0316(17) Uani 1 1 d . . .
H3 H 0.3775 0.5301 0.4986 0.038 Uiso 1 1 calc R . .
C4 C 0.4503(5) 0.4635(5) 0.5835(4) 0.0286(16) Uani 1 1 d . . .
H4 H 0.4589 0.4127 0.5528 0.034 Uiso 1 1 calc R . .
C5 C 0.4860(5) 0.4669(5) 0.6610(4) 0.0268(15) Uani 1 1 d . . .
H5 H 0.5172 0.4181 0.6824 0.032 Uiso 1 1 calc R . .
C6 C 0.4749(5) 0.5439(5) 0.7068(3) 0.0218(14) Uani 1 1 d . . .
C7 C 0.5856(5) 0.4528(5) 0.8289(3) 0.0248(15) Uani 1 1 d . . .
C8 C 0.5268(7) 0.3626(6) 0.8262(5) 0.047(2) Uani 1 1 d . . .
H8 H 0.4563 0.3544 0.8154 0.057 Uiso 1 1 calc R . .
C9 C 0.5736(8) 0.2854(7) 0.8398(5) 0.056(3) Uani 1 1 d . . .
H9 H 0.5339 0.2239 0.8364 0.067 Uiso 1 1 calc R . .
C10 C 0.6768(8) 0.2961(7) 0.8580(5) 0.054(3) Uani 1 1 d . . .
H10 H 0.7077 0.2431 0.8685 0.065 Uiso 1 1 calc R . .
C11 C 0.7340(7) 0.3863(8) 0.8604(5) 0.057(3) Uani 1 1 d . . .
H11 H 0.8044 0.3938 0.8711 0.068 Uiso 1 1 calc R . .
C12 C 0.6904(6) 0.4670(6) 0.8474(4) 0.0386(19) Uani 1 1 d . . .
H12 H 0.7302 0.5285 0.8510 0.046 Uiso 1 1 calc R . .
C13 C 0.4206(6) 0.5364(6) 0.8508(4) 0.0330(18) Uani 1 1 d . . .
C14 C 0.3236(6) 0.4883(7) 0.8108(5) 0.051(2) Uani 1 1 d . . .
H14 H 0.3097 0.4703 0.7592 0.061 Uiso 1 1 calc R . .
C15 C 0.2476(7) 0.4670(9) 0.8475(6) 0.075(4) Uani 1 1 d . . .
H15 H 0.1824 0.4350 0.8211 0.090 Uiso 1 1 calc R . .
C16 C 0.2714(8) 0.4948(9) 0.9255(6) 0.071(4) Uani 1 1 d . . .
H16 H 0.2210 0.4803 0.9507 0.085 Uiso 1 1 calc R . .
C17 C 0.3631(8) 0.5410(7) 0.9642(5) 0.048(2) Uani 1 1 d . . .
H17 H 0.3768 0.5586 1.0158 0.057 Uiso 1 1 calc R . .
C18 C 0.4379(7) 0.5626(6) 0.9277(4) 0.0371(19) Uani 1 1 d . . .
H18 H 0.5021 0.5958 0.9551 0.045 Uiso 1 1 calc R . .
C19 C 0.4357(5) 0.9120(5) 0.6700(4) 0.0265(15) Uani 1 1 d . . .
C20 C 0.5228(5) 0.9237(6) 0.7299(4) 0.0286(16) Uani 1 1 d . . .
H20 H 0.5351 0.8737 0.7597 0.034 Uiso 1 1 calc R . .
C21 C 0.5898(5) 1.0109(6) 0.7439(4) 0.0329(18) Uani 1 1 d . . .
H21 H 0.6488 1.0195 0.7834 0.039 Uiso 1 1 calc R . .
C22 C 0.5721(7) 1.0857(6) 0.7010(4) 0.041(2) Uani 1 1 d . . .
H22 H 0.6177 1.1449 0.7124 0.049 Uiso 1 1 calc R . .
C23 C 0.4850(6) 1.0727(5) 0.6401(4) 0.0327(17) Uani 1 1 d . . .
H23 H 0.4729 1.1233 0.6109 0.039 Uiso 1 1 calc R . .
C24 C 0.4170(5) 0.9849(5) 0.6232(4) 0.0241(15) Uani 1 1 d . . .
C25 C 0.3155(6) 1.0717(5) 0.4974(4) 0.0324(17) Uani 1 1 d . . .
C26 C 0.3657(8) 1.0902(6) 0.4407(4) 0.048(2) Uani 1 1 d . . .
H26 H 0.3914 1.0417 0.4198 0.057 Uiso 1 1 calc R . .
C27 C 0.3768(9) 1.1831(7) 0.4158(5) 0.065(3) Uani 1 1 d . . .
H27 H 0.4121 1.1969 0.3796 0.078 Uiso 1 1 calc R . .
C28 C 0.3366(7) 1.2518(6) 0.4440(5) 0.055(3) Uani 1 1 d . . .
H28 H 0.3430 1.3124 0.4260 0.066 Uiso 1 1 calc R . .
C29 C 0.2849(6) 1.2344(6) 0.5002(6) 0.048(2) Uani 1 1 d . . .
H29 H 0.2585 1.2829 0.5203 0.058 Uiso 1 1 calc R . .
C30 C 0.2742(6) 1.1423(6) 0.5250(5) 0.047(2) Uani 1 1 d . . .
H30 H 0.2383 1.1288 0.5609 0.056 Uiso 1 1 calc R . .
C31 C 0.1937(6) 0.9345(5) 0.5639(4) 0.0318(17) Uani 1 1 d . . .
C32 C 0.1068(6) 0.8979(5) 0.5076(5) 0.0396(19) Uani 1 1 d . . .
H32 H 0.1116 0.8806 0.4593 0.048 Uiso 1 1 calc R . .
C33 C 0.0123(7) 0.8863(6) 0.5218(6) 0.049(2) Uani 1 1 d . . .
H33 H -0.0466 0.8641 0.4829 0.058 Uiso 1 1 calc R . .
C34 C 0.0066(8) 0.9083(6) 0.5951(7) 0.059(3) Uani 1 1 d . . .
H34 H -0.0566 0.9001 0.6055 0.070 Uiso 1 1 calc R . .
C35 C 0.0946(8) 0.9427(7) 0.6530(6) 0.056(3) Uani 1 1 d . . .
H35 H 0.0903 0.9569 0.7019 0.067 Uiso 1 1 calc R . .
C36 C 0.1881(6) 0.9555(6) 0.6378(5) 0.042(2) Uani 1 1 d . . .
H36 H 0.2472 0.9779 0.6764 0.050 Uiso 1 1 calc R . .
C37 C 0.1862(5) 0.8928(5) 0.9121(4) 0.0266(15) Uani 1 1 d . . .
C38 C 0.0844(6) 0.8959(6) 0.8909(4) 0.039(2) Uani 1 1 d . . .
H38 H 0.0506 0.8924 0.8400 0.047 Uiso 1 1 calc R . .
C39 C 0.0322(6) 0.9041(7) 0.9449(5) 0.046(2) Uani 1 1 d . . .
H39 H -0.0369 0.9052 0.9307 0.055 Uiso 1 1 calc R . .
C40 C 0.0843(6) 0.9108(6) 1.0207(4) 0.0394(19) Uani 1 1 d . . .
H40 H 0.0500 0.9184 1.0575 0.047 Uiso 1 1 calc R . .
C41 C 0.1867(6) 0.9063(5) 1.0423(4) 0.0311(17) Uani 1 1 d . . .
H41 H 0.2203 0.9101 1.0933 0.037 Uiso 1 1 calc R . .
C42 C 0.2400(5) 0.8960(5) 0.9874(4) 0.0223(14) Uani 1 1 d . . .
C43 C 0.3488(5) 0.8892(5) 1.0096(3) 0.0238(15) Uani 1 1 d . . .
C44 C 0.4202(5) 0.9508(5) 1.0687(3) 0.0252(15) Uani 1 1 d . . .
H44 H 0.3990 0.9968 1.0961 0.030 Uiso 1 1 calc R . .
C45 C 0.5216(5) 0.9439(5) 1.0867(4) 0.0283(16) Uani 1 1 d . . .
H45 H 0.5678 0.9838 1.1271 0.034 Uiso 1 1 calc R . .
C46 C 0.5544(6) 0.8783(6) 1.0453(4) 0.0323(17) Uani 1 1 d . . .
H46 H 0.6232 0.8754 1.0574 0.039 Uiso 1 1 calc R . .
C47 C 0.4869(5) 0.8163(5) 0.9858(4) 0.0238(15) Uani 1 1 d . . .
H47 H 0.5093 0.7723 0.9575 0.029 Uiso 1 1 calc R . .
C48 C 0.3857(5) 0.8221(5) 0.9700(3) 0.0219(14) Uani 1 1 d . . .
C49 C 0.0502(5) 0.4926(5) 0.6430(4) 0.0268(16) Uani 1 1 d . . .
C50 C 0.0973(6) 0.4315(5) 0.6113(4) 0.0332(18) Uani 1 1 d . . .
H50 H 0.1663 0.4320 0.6305 0.040 Uiso 1 1 calc R . .
C51 C 0.0384(7) 0.3676(6) 0.5487(4) 0.0386(19) Uani 1 1 d . . .
H51 H 0.0685 0.3242 0.5263 0.046 Uiso 1 1 calc R . .
C52 C -0.0623(7) 0.3676(6) 0.5201(4) 0.041(2) Uani 1 1 d . . .
H52 H -0.1009 0.3242 0.4787 0.050 Uiso 1 1 calc R . .
C53 C -0.1068(6) 0.4325(5) 0.5530(4) 0.0335(18) Uani 1 1 d . . .
H53 H -0.1753 0.4331 0.5326 0.040 Uiso 1 1 calc R . .
C54 C -0.0518(5) 0.4972(5) 0.6160(4) 0.0283(16) Uani 1 1 d . . .
C55 C -0.0992(5) 0.5674(5) 0.6522(4) 0.0292(16) Uani 1 1 d . . .
C56 C -0.1972(6) 0.5383(6) 0.6640(4) 0.0355(19) Uani 1 1 d . . .
H56 H -0.2338 0.4756 0.6470 0.043 Uiso 1 1 calc R . .
C57 C -0.2377(6) 0.6019(7) 0.7001(4) 0.047(2) Uani 1 1 d . . .
H57 H -0.3011 0.5816 0.7087 0.056 Uiso 1 1 calc R . .
C58 C -0.1857(6) 0.6964(6) 0.7241(4) 0.0369(19) Uani 1 1 d . . .
H58 H -0.2141 0.7391 0.7489 0.044 Uiso 1 1 calc R . .
C59 C -0.0916(6) 0.7269(6) 0.7110(4) 0.0325(17) Uani 1 1 d . . .
H59 H -0.0567 0.7906 0.7258 0.039 Uiso 1 1 calc R . .
C60 C -0.0509(5) 0.6623(5) 0.6762(4) 0.0268(16) Uani 1 1 d . . .

loop_
_atom_site_aniso_label
_atom_site_aniso_U_11
_atom_site_aniso_U_22
_atom_site_aniso_U_33
_atom_site_aniso_U_23
_atom_site_aniso_U_13
_atom_site_aniso_U_12
Au1 0.02762(16) 0.02776(17) 0.02179(15) -0.00179(11) 0.00290(11) 0.00058(12)
Au2 0.03142(17) 0.02286(15) 0.01770(14) 0.00355(11) 0.00544(11) -0.00315(12)
Cl1 0.0354(11) 0.0323(11) 0.0521(12) -0.0082(9) -0.0005(9) -0.0006(9)
Cl2 0.0467(11) 0.0273(9) 0.0298(9) 0.0019(7) 0.0187(8) -0.0038(8)
P1 0.0260(9) 0.0211(9) 0.0125(8) 0.0013(7) 0.0073(7) -0.0023(7)
P2 0.0244(9) 0.0213(9) 0.0139(8) -0.0003(7) 0.0054(7) -0.0026(7)
P3 0.0260(9) 0.0224(9) 0.0147(8) -0.0006(7) 0.0062(7) -0.0048(8)
P4 0.0292(10) 0.0284(10) 0.0158(8) 0.0030(7) 0.0090(7) 0.0019(8)
P5 0.0276(10) 0.0246(10) 0.0214(9) 0.0038(7) 0.0066(8) -0.0008(8)
N1 0.024(3) 0.024(3) 0.015(3) 0.000(2) 0.008(2) -0.004(2)
N2 0.024(3) 0.026(3) 0.014(3) 0.001(2) 0.005(2) -0.004(3)
N3 0.026(3) 0.029(3) 0.014(3) 0.000(2) 0.008(2) -0.001(3)
O1 0.029(3) 0.024(3) 0.014(2) 0.0035(19) 0.0046(19) -0.001(2)
O2 0.032(3) 0.023(2) 0.013(2) 0.0054(18) 0.0053(19) -0.002(2)
O3 0.034(3) 0.020(2) 0.011(2) 0.0004(18) 0.0042(19) -0.003(2)
O4 0.026(3) 0.027(3) 0.014(2) 0.0026(19) 0.0057(19) -0.002(2)
O5 0.029(3) 0.021(2) 0.017(2) 0.0024(19) 0.005(2) -0.009(2)
O6 0.021(2) 0.024(3) 0.020(2) 0.0015(19) 0.0071(19) -0.004(2)
C1 0.023(4) 0.024(4) 0.016(3) -0.001(3) 0.011(3) -0.007(3)
C2 0.027(4) 0.034(4) 0.017(3) 0.003(3) 0.004(3) -0.002(3)
C3 0.032(4) 0.039(4) 0.019(4) 0.000(3) 0.009(3) -0.007(4)
C4 0.028(4) 0.034(4) 0.022(4) -0.005(3) 0.012(3) -0.003(3)
C5 0.032(4) 0.022(4) 0.023(4) 0.004(3) 0.008(3) -0.005(3)
C6 0.023(4) 0.022(3) 0.018(3) 0.004(3) 0.010(3) -0.009(3)
C7 0.033(4) 0.028(4) 0.015(3) 0.006(3) 0.011(3) 0.004(3)
C8 0.049(5) 0.040(5) 0.057(6) 0.008(4) 0.027(5) -0.001(4)
C9 0.087(8) 0.040(5) 0.054(6) 0.023(4) 0.040(6) 0.007(5)
C10 0.077(7) 0.040(5) 0.060(6) 0.030(5) 0.034(5) 0.025(5)
C11 0.045(6) 0.071(7) 0.059(6) 0.024(5) 0.012(5) 0.020(5)
C12 0.041(5) 0.041(5) 0.039(4) 0.020(4) 0.013(4) 0.012(4)
C13 0.051(5) 0.036(4) 0.022(4) 0.009(3) 0.021(4) 0.015(4)
C14 0.033(5) 0.084(7) 0.030(4) 0.019(4) 0.008(4) -0.008(5)
C15 0.040(5) 0.133(11) 0.062(7) 0.059(7) 0.020(5) 0.018(6)
C16 0.061(7) 0.131(11) 0.055(6) 0.059(7) 0.046(6) 0.052(7)
C17 0.070(7) 0.061(6) 0.038(5) 0.029(4) 0.039(5) 0.037(5)
C18 0.053(5) 0.049(5) 0.019(4) 0.015(3) 0.019(4) 0.021(4)
C19 0.025(4) 0.034(4) 0.018(3) 0.002(3) 0.009(3) -0.006(3)
C20 0.025(4) 0.038(4) 0.022(3) 0.008(3) 0.011(3) -0.005(3)
C21 0.024(4) 0.045(5) 0.022(4) -0.001(3) 0.006(3) -0.012(3)
C22 0.057(5) 0.039(5) 0.023(4) 0.006(3) 0.016(4) -0.012(4)
C23 0.039(4) 0.025(4) 0.030(4) -0.003(3) 0.010(3) -0.008(3)
C24 0.026(4) 0.027(4) 0.018(3) 0.000(3) 0.009(3) -0.002(3)
C25 0.031(4) 0.027(4) 0.029(4) 0.007(3) -0.002(3) -0.005(3)
C26 0.091(7) 0.023(4) 0.031(4) 0.014(3) 0.024(5) 0.000(4)
C27 0.129(10) 0.037(5) 0.021(4) 0.002(4) 0.019(5) -0.007(6)
C28 0.074(7) 0.020(4) 0.043(5) 0.012(4) -0.021(5) -0.012(4)
C29 0.034(5) 0.026(4) 0.085(7) 0.016(4) 0.013(5) 0.006(4)
C30 0.028(4) 0.043(5) 0.070(6) 0.014(5) 0.016(4) 0.001(4)
C31 0.029(4) 0.026(4) 0.039(4) 0.009(3) 0.013(3) -0.004(3)
C32 0.039(5) 0.027(4) 0.054(5) 0.007(4) 0.016(4) 0.003(4)
C33 0.037(5) 0.031(5) 0.073(6) 0.004(4) 0.011(5) 0.000(4)
C34 0.050(6) 0.034(5) 0.113(9) 0.035(6) 0.047(6) 0.019(5)
C35 0.055(6) 0.046(6) 0.078(7) 0.024(5) 0.038(6) 0.008(5)
C36 0.039(5) 0.034(5) 0.052(5) 0.008(4) 0.014(4) 0.004(4)
C37 0.029(4) 0.033(4) 0.018(3) -0.001(3) 0.010(3) 0.001(3)
C38 0.034(4) 0.052(5) 0.022(4) -0.013(4) -0.007(3) 0.008(4)
C39 0.024(4) 0.068(6) 0.041(5) -0.005(4) 0.007(4) 0.005(4)
C40 0.035(5) 0.052(5) 0.028(4) -0.006(4) 0.013(3) -0.004(4)
C41 0.043(5) 0.032(4) 0.021(4) 0.000(3) 0.016(3) 0.002(4)
C42 0.025(4) 0.020(3) 0.022(3) 0.002(3) 0.010(3) -0.002(3)
C43 0.035(4) 0.023(4) 0.012(3) 0.003(3) 0.011(3) -0.002(3)
C44 0.035(4) 0.026(4) 0.011(3) 0.005(3) 0.006(3) -0.005(3)
C45 0.031(4) 0.031(4) 0.016(3) 0.007(3) 0.003(3) -0.009(3)
C46 0.025(4) 0.040(5) 0.031(4) 0.019(4) 0.008(3) -0.001(3)
C47 0.026(4) 0.027(4) 0.018(3) 0.006(3) 0.009(3) -0.001(3)
C48 0.031(4) 0.020(3) 0.009(3) 0.001(3) 0.003(3) -0.006(3)
C49 0.033(4) 0.023(4) 0.018(3) 0.007(3) 0.004(3) -0.009(3)
C50 0.050(5) 0.025(4) 0.019(4) 0.003(3) 0.006(3) -0.002(4)
C51 0.057(6) 0.027(4) 0.029(4) -0.005(3) 0.018(4) -0.003(4)
C52 0.059(6) 0.037(5) 0.013(3) -0.004(3) 0.001(4) -0.017(4)
C53 0.039(4) 0.028(4) 0.022(4) 0.002(3) 0.000(3) -0.011(3)
C54 0.032(4) 0.025(4) 0.017(3) 0.004(3) 0.000(3) -0.010(3)
C55 0.027(4) 0.034(4) 0.021(3) 0.008(3) 0.006(3) -0.009(3)
C56 0.029(4) 0.048(5) 0.017(3) 0.009(3) -0.002(3) -0.015(4)
C57 0.035(5) 0.080(7) 0.026(4) 0.021(4) 0.010(4) 0.004(5)
C58 0.036(4) 0.049(5) 0.025(4) 0.009(4) 0.011(3) 0.003(4)
C59 0.037(4) 0.036(4) 0.023(4) 0.003(3) 0.011(3) -0.001(4)
C60 0.022(4) 0.032(4) 0.021(3) 0.006(3) 0.002(3) -0.005(3)

loop_
_atom_type_symbol
_atom_type_description
_atom_type_scat_dispersion_real
_atom_type_scat_dispersion_imag
_atom_type_scat_source
C C 0.0033 0.0016 'International Tables Vol C Tables 4.2.6.8 and 6.1.1.4'
H H 0.0000 0.0000 'International Tables Vol C Tables 4.2.6.8 and 6.1.1.4'
N N 0.0061 0.0033 'International Tables Vol C Tables 4.2.6.8 and 6.1.1.4'
O O 0.0106 0.0060 'International Tables Vol C Tables 4.2.6.8 and 6.1.1.4'
P P 0.1023 0.0942 'International Tables Vol C Tables 4.2.6.8 and 6.1.1.4'
Cl Cl 0.1484 0.1585 'International Tables Vol C Tables 4.2.6.8 and 6.1.1.4'
Au Au -2.0133 8.8022 'International Tables Vol C Tables 4.2.6.8 and 6.1.1.4'

loop_
_geom_angle_atom_site_label_1
_geom_angle_atom_site_label_2
_geom_angle_atom_site_label_3
_geom_angle
_geom_angle_site_symmetry_1
_geom_angle_site_symmetry_3
_geom_angle_publ_flag
P4 Au1 Cl1 176.21(7) . . ?
P5 Au2 Cl2 176.73(6) . . ?
N1 P1 N3 119.8(3) . . ?
N1 P1 O2 110.1(3) . . ?
N3 P1 O2 106.6(3) . . ?
N1 P1 O1 105.3(3) . . ?
N3 P1 O1 110.9(3) . . ?
O2 P1 O1 103.0(2) . . ?
N2 P2 O3 105.7(3) . . ?
N2 P2 N1 118.0(3) . . ?
O3 P2 N1 111.6(3) . . ?
N2 P2 O4 111.9(3) . . ?
O3 P2 O4 102.9(2) . . ?
N1 P2 O4 105.7(3) . . ?
N3 P3 O5 111.7(3) . . ?
N3 P3 N2 118.2(3) . . ?
O5 P3 N2 105.1(3) . . ?
N3 P3 O6 105.8(3) . . ?
O5 P3 O6 103.2(3) . . ?
N2 P3 O6 112.1(3) . . ?
C13 P4 C6 108.1(3) . . ?
C13 P4 C7 103.6(3) . . ?
C6 P4 C7 104.6(3) . . ?
C13 P4 Au1 113.7(3) . . ?
C6 P4 Au1 111.1(2) . . ?
C7 P4 Au1 114.9(2) . . ?
C25 P5 C31 104.5(4) . . ?
C25 P5 C24 103.4(3) . . ?
C31 P5 C24 108.2(3) . . ?
C25 P5 Au2 115.9(3) . . ?
C31 P5 Au2 113.9(3) . . ?
C24 P5 Au2 110.1(2) . . ?
P1 N1 P2 119.8(3) . . ?
P2 N2 P3 121.7(3) . . ?
P1 N3 P3 120.1(3) . . ?
C1 O1 P1 126.3(4) . . ?
C19 O2 P1 125.3(4) . . ?
C48 O3 P2 120.4(4) . . ?
C37 O4 P2 118.3(4) . . ?
C49 O5 P3 121.0(4) . . ?
C60 O6 P3 118.8(4) . . ?
C6 C1 O1 116.4(5) . . ?
C6 C1 C2 121.4(6) . . ?
O1 C1 C2 122.1(6) . . ?
C3 C2 C1 118.2(7) . . ?
C2 C3 C4 120.6(7) . . ?
C3 C4 C5 121.1(7) . . ?
C4 C5 C6 119.5(7) . . ?
C1 C6 C5 119.2(6) . . ?
C1 C6 P4 118.4(5) . . ?
C5 C6 P4 122.3(5) . . ?
C8 C7 C12 121.3(7) . . ?
C8 C7 P4 120.3(6) . . ?
C12 C7 P4 118.3(6) . . ?
C9 C8 C7 118.9(8) . . ?
C10 C9 C8 121.7(9) . . ?
C9 C10 C11 118.5(8) . . ?
C10 C11 C12 122.1(9) . . ?
C7 C12 C11 117.4(8) . . ?
C14 C13 C18 118.0(7) . . ?
C14 C13 P4 122.8(6) . . ?
C18 C13 P4 119.1(6) . . ?
C15 C14 C13 120.2(9) . . ?
C14 C15 C16 118.4(10) . . ?
C17 C16 C15 122.0(8) . . ?
C16 C17 C18 119.4(8) . . ?
C17 C18 C13 121.9(9) . . ?
C20 C19 C24 122.0(7) . . ?
C20 C19 O2 122.1(6) . . ?
C24 C19 O2 115.9(6) . . ?
C21 C20 C19 118.2(7) . . ?
C20 C21 C22 121.6(7) . . ?
C21 C22 C23 119.8(7) . . ?
C24 C23 C22 120.2(7) . . ?
C23 C24 C19 118.2(6) . . ?
C23 C24 P5 122.4(5) . . ?
C19 C24 P5 119.1(5) . . ?
C30 C25 C26 119.7(7) . . ?
C30 C25 P5 120.7(6) . . ?
C26 C25 P5 119.6(6) . . ?
C25 C26 C27 119.2(8) . . ?
C28 C27 C26 120.3(9) . . ?
C27 C28 C29 121.5(8) . . ?
C30 C29 C28 118.2(8) . . ?
C25 C30 C29 121.1(8) . . ?
C32 C31 C36 120.1(7) . . ?
C32 C31 P5 117.2(6) . . ?
C36 C31 P5 122.7(6) . . ?
C31 C32 C33 120.9(8) . . ?
C32 C33 C34 118.9(9) . . ?
C35 C34 C33 120.4(9) . . ?
C36 C35 C34 120.0(9) . . ?
C35 C36 C31 119.6(9) . . ?
C38 C37 C42 122.4(6) . . ?
C38 C37 O4 118.8(6) . . ?
C42 C37 O4 118.8(6) . . ?
C37 C38 C39 120.2(7) . . ?
C38 C39 C40 119.1(7) . . ?
C41 C40 C39 120.9(7) . . ?
C40 C41 C42 120.3(7) . . ?
C37 C42 C41 117.1(6) . . ?
C37 C42 C43 122.0(6) . . ?
C41 C42 C43 120.9(6) . . ?
C44 C43 C48 116.8(6) . . ?
C44 C43 C42 122.3(6) . . ?
C48 C43 C42 120.9(6) . . ?
C45 C44 C43 120.8(7) . . ?
C46 C45 C44 120.3(7) . . ?
C45 C46 C47 121.1(7) . . ?
C48 C47 C46 117.8(7) . . ?
C47 C48 C43 123.1(6) . . ?
C47 C48 O3 118.3(6) . . ?
C43 C48 O3 118.5(6) . . ?
C50 C49 C54 124.1(7) . . ?
C50 C49 O5 117.4(6) . . ?
C54 C49 O5 118.4(6) . . ?
C49 C50 C51 117.6(8) . . ?
C52 C51 C50 121.2(8) . . ?
C51 C52 C53 119.4(7) . . ?
C52 C53 C54 121.9(7) . . ?
C49 C54 C53 115.9(7) . . ?
C49 C54 C55 121.9(6) . . ?
C53 C54 C55 122.3(7) . . ?
C60 C55 C56 116.9(7) . . ?
C60 C55 C54 122.4(6) . . ?
C56 C55 C54 120.7(7) . . ?
C57 C56 C55 120.1(8) . . ?
C56 C57 C58 121.0(8) . . ?
C59 C58 C57 119.6(8) . . ?
C60 C59 C58 118.9(7) . . ?
C59 C60 C55 123.3(7) . . ?
C59 C60 O6 118.4(6) . . ?
C55 C60 O6 118.1(6) . . ?

loop_
_geom_bond_atom_site_label_1
_geom_bond_atom_site_label_2
_geom_bond_distance
_geom_bond_site_symmetry_2
_geom_bond_publ_flag
Au1 P4 2.2256(19) . ?
Au1 Cl1 2.282(2) . ?
Au2 P5 2.2244(19) . ?
Au2 Cl2 2.2890(18) . ?
P1 N1 1.571(5) . ?
P1 N3 1.572(6) . ?
P1 O2 1.580(4) . ?
P1 O1 1.604(5) . ?
P2 N2 1.577(6) . ?
P2 O3 1.580(4) . ?
P2 N1 1.584(5) . ?
P2 O4 1.589(5) . ?
P3 N3 1.573(5) . ?
P3 O5 1.581(5) . ?
P3 N2 1.582(5) . ?
P3 O6 1.585(5) . ?
P4 C13 1.800(7) . ?
P4 C6 1.819(6) . ?
P4 C7 1.828(7) . ?
P5 C25 1.809(7) . ?
P5 C31 1.817(7) . ?
P5 C24 1.822(7) . ?
O1 C1 1.392(8) . ?
O2 C19 1.394(8) . ?
O3 C48 1.418(8) . ?
O4 C37 1.409(7) . ?
O5 C49 1.432(8) . ?
O6 C60 1.416(8) . ?
C1 C6 1.380(9) . ?
C1 C2 1.408(9) . ?
C2 C3 1.375(10) . ?
C3 C4 1.380(10) . ?
C4 C5 1.383(9) . ?
C5 C6 1.390(9) . ?
C7 C8 1.373(11) . ?
C7 C12 1.378(10) . ?
C8 C9 1.366(12) . ?
C9 C10 1.362(13) . ?
C10 C11 1.366(13) . ?
C11 C12 1.384(12) . ?
C13 C14 1.389(11) . ?
C13 C18 1.390(9) . ?
C14 C15 1.386(12) . ?
C15 C16 1.405(14) . ?
C16 C17 1.320(14) . ?
C17 C18 1.369(11) . ?
C19 C20 1.391(9) . ?
C19 C24 1.394(10) . ?
C20 C21 1.370(10) . ?
C21 C22 1.371(11) . ?
C22 C23 1.401(11) . ?
C23 C24 1.383(10) . ?
C25 C30 1.365(11) . ?
C25 C26 1.404(11) . ?
C26 C27 1.407(11) . ?
C27 C28 1.339(13) . ?
C28 C29 1.407(13) . ?
C29 C30 1.395(11) . ?
C31 C32 1.371(11) . ?
C31 C36 1.399(11) . ?
C32 C33 1.379(11) . ?
C33 C34 1.392(14) . ?
C34 C35 1.391(14) . ?
C35 C36 1.373(12) . ?
C37 C38 1.373(10) . ?
C37 C42 1.392(9) . ?
C38 C39 1.376(11) . ?
C39 C40 1.389(10) . ?
C40 C41 1.386(11) . ?
C41 C42 1.407(9) . ?
C42 C43 1.479(10) . ?
C43 C44 1.401(9) . ?
C43 C48 1.401(9) . ?
C44 C45 1.381(10) . ?
C45 C46 1.372(10) . ?
C46 C47 1.387(10) . ?
C47 C48 1.376(9) . ?
C49 C50 1.356(10) . ?
C49 C54 1.388(10) . ?
C50 C51 1.397(10) . ?
C51 C52 1.360(12) . ?
C52 C53 1.380(11) . ?
C53 C54 1.395(9) . ?
C54 C55 1.493(10) . ?
C55 C60 1.378(10) . ?
C55 C56 1.420(10) . ?
C56 C57 1.362(12) . ?
C57 C58 1.386(12) . ?
C58 C59 1.382(10) . ?
C59 C60 1.362(10) . ?
